data_4105782
loop_
_publ_author_name
'Aaron Sattler'
'Gerard Parkin'

_publ_section_title
;
 Carbon-Sulfur Bond Cleavage and Hydrodesulfurization of Thiophenes by
 Tungsten
;
_journal_name_full 'Journal of the American Chemical Society'
_journal_page_first 3748
_journal_page_last 3751
_journal_paper_doi 10.1021/ja111034g
_journal_volume 133
_journal_year 2011
_chemical_formula_sum 'C20 H44 P4 S W'
_chemical_formula_weight 624.34
_chemical_name_systematic
; 
 ? 
;
_space_group_IT_number 2
_symmetry_cell_setting triclinic
_symmetry_space_group_name_Hall '-P 1'
_symmetry_space_group_name_H-M 'P -1'
_atom_sites_solution_hydrogens geom
_atom_sites_solution_primary direct
_atom_sites_solution_secondary difmap
_audit_creation_method SHELXL-97
_cell_angle_alpha 80.769(2)
_cell_angle_beta 73.792(2)
_cell_angle_gamma 84.386(2)
_cell_formula_units_Z 2
_cell_length_a 8.9970(13)
_cell_length_b 10.0679(15)
_cell_length_c 15.782(2)
_cell_measurement_reflns_used 7851
_cell_measurement_temperature 150(2)
_cell_measurement_theta_max 29.93
_cell_measurement_theta_min 2.36
_cell_volume 1352.8(3)
_computing_cell_refinement 'Bruker SAINT'
_computing_data_collection 'Bruker APEX2'
_computing_data_reduction 'Bruker SAINT'
_computing_molecular_graphics 'Bruker SHELXTL'
_computing_publication_material 'Bruker SHELXTL'
_computing_structure_refinement 'SHELXL-97 (Sheldrick, 2008)'
_computing_structure_solution 'SHELXS-97 (Sheldrick, 2008)'
_diffrn_ambient_temperature 150(2)
_diffrn_measured_fraction_theta_full 0.994
_diffrn_measured_fraction_theta_max 0.994
_diffrn_measurement_device_type 'Bruker APEX-II CCD'
_diffrn_measurement_method '\f and \w scans'
_diffrn_radiation_monochromator graphite
_diffrn_radiation_source 'fine-focus sealed tube'
_diffrn_radiation_type MoK\a
_diffrn_radiation_wavelength 0.71073
_diffrn_reflns_av_R_equivalents 0.0623
_diffrn_reflns_av_sigmaI/netI 0.0859
_diffrn_reflns_limit_h_max 12
_diffrn_reflns_limit_h_min -12
_diffrn_reflns_limit_k_max 14
_diffrn_reflns_limit_k_min -14
_diffrn_reflns_limit_l_max 22
_diffrn_reflns_limit_l_min -22
_diffrn_reflns_number 21808
_diffrn_reflns_theta_full 30.51
_diffrn_reflns_theta_max 30.51
_diffrn_reflns_theta_min 1.36
_exptl_absorpt_coefficient_mu 4.587
_exptl_absorpt_correction_T_max 0.9138
_exptl_absorpt_correction_T_min 0.6569
_exptl_absorpt_correction_type empirical
_exptl_absorpt_process_details SADABS
_exptl_crystal_colour COLORLESS
_exptl_crystal_density_diffrn 1.533
_exptl_crystal_description PLATE
_exptl_crystal_F_000 628
_exptl_crystal_size_max 0.10
_exptl_crystal_size_mid 0.07
_exptl_crystal_size_min 0.02
_refine_diff_density_max 1.266
_refine_diff_density_min -0.813
_refine_diff_density_rms 0.183
_refine_ls_extinction_method none
_refine_ls_goodness_of_fit_ref 1.022
_refine_ls_hydrogen_treatment mixed
_refine_ls_matrix_type full
_refine_ls_number_parameters 285
_refine_ls_number_reflns 8217
_refine_ls_number_restraints 26
_refine_ls_restrained_S_all 1.020
_refine_ls_R_factor_all 0.0688
_refine_ls_R_factor_gt 0.0434
_refine_ls_shift/su_max 0.002
_refine_ls_shift/su_mean 0.000
_refine_ls_structure_factor_coef Fsqd
_refine_ls_weighting_details 'calc w=1/[\s^2^(Fo^2^)+(0.0220P)^2^+0.0000P] where P=(Fo^2^+2Fc^2^)/3'
_refine_ls_weighting_scheme calc
_refine_ls_wR_factor_gt 0.0685
_refine_ls_wR_factor_ref 0.0750
_reflns_number_gt 6269
_reflns_number_total 8217
_reflns_threshold_expression >2sigma(I)
_cod_data_source_file ja111034g_si_002_6.cif
_cod_data_source_block wbtys10
_cod_database_code 4105782

loop_
_symmetry_equiv_pos_as_xyz
'x, y, z'
'-x, -y, -z'

loop_
_atom_site_label
_atom_site_type_symbol
_atom_site_fract_x
_atom_site_fract_y
_atom_site_fract_z
_atom_site_U_iso_or_equiv
_atom_site_adp_type
_atom_site_occupancy
_atom_site_symmetry_multiplicity
_atom_site_calc_flag
_atom_site_refinement_flags
_atom_site_disorder_assembly
_atom_site_disorder_group
W W -0.06111(2) 0.721950(19) 0.771683(13) 0.02093(6) Uani 1 1 d D . .
H1 H 0.013(5) 0.673(5) 0.858(2) 0.046(9) Uiso 1 1 d D A .
H2 H -0.106(6) 0.879(2) 0.729(3) 0.046(9) Uiso 1 1 d D A .
H3 H -0.2460(19) 0.748(5) 0.769(3) 0.046(9) Uiso 1 1 d D A .
P1 P -0.19381(15) 0.50842(13) 0.83478(10) 0.0352(3) Uani 1 1 d . A .
P2 P 0.15820(14) 0.86781(12) 0.73453(9) 0.0282(3) Uani 1 1 d . A .
P3 P -0.19932(15) 0.83468(13) 0.89641(8) 0.0296(3) Uani 1 1 d . A .
P4 P -0.10556(15) 0.72841(14) 0.62110(9) 0.0344(3) Uani 1 1 d . A .
C1 C 0.139(8) 0.572(8) 0.7276(12) 0.025(2) Uani 0.796(5) 1 d PD A 1
C2 C 0.2104(15) 0.5240(12) 0.6485(5) 0.0294(18) Uani 0.796(5) 1 d PD A 1
H2A H 0.1874 0.5639 0.5946 0.035 Uiso 0.796(5) 1 calc PR A 1
C3 C 0.3214(8) 0.4122(10) 0.6502(6) 0.026(2) Uani 0.796(5) 1 d PD A 1
C4 C 0.341(3) 0.373(2) 0.7368(7) 0.0265(13) Uani 0.796(5) 1 d PD A 1
S1 S 0.2133(2) 0.47386(18) 0.81030(11) 0.0294(5) Uani 0.796(5) 1 d PD A 1
C5 C 0.4456(8) 0.2699(10) 0.7545(6) 0.0295(17) Uani 0.796(5) 1 d PD A 1
H5A H 0.4594 0.2473 0.8127 0.035 Uiso 0.796(5) 1 calc PR A 1
C6 C 0.5307(13) 0.2003(11) 0.6861(5) 0.0297(19) Uani 0.796(5) 1 d PD A 1
H6A H 0.5962 0.1240 0.6985 0.036 Uiso 0.796(5) 1 calc PR A 1
C7 C 0.520(2) 0.2420(15) 0.5987(6) 0.037(2) Uani 0.796(5) 1 d PD A 1
H7A H 0.5858 0.1990 0.5513 0.044 Uiso 0.796(5) 1 calc PR A 1
C8 C 0.4164(12) 0.3447(14) 0.5811(7) 0.032(2) Uani 0.796(5) 1 d PD A 1
H8A H 0.4084 0.3705 0.5219 0.038 Uiso 0.796(5) 1 calc PR A 1
C1A C 0.13(3) 0.57(3) 0.726(4) 0.025(2) Uani 0.204(5) 1 d PD A 2
C2A C 0.213(3) 0.491(3) 0.7759(15) 0.0294(5) Uani 0.204(5) 1 d PD A 2
H2AA H 0.1983 0.4980 0.8370 0.035 Uiso 0.204(5) 1 calc PR A 2
C3A C 0.322(11) 0.392(8) 0.734(2) 0.0265(13) Uani 0.204(5) 1 d PD A 2
C4A C 0.354(4) 0.424(4) 0.640(2) 0.026(2) Uani 0.204(5) 1 d PD A 2
S1A S 0.2116(16) 0.5443(13) 0.6154(6) 0.0294(18) Uani 0.204(5) 1 d PD A 2
C5A C 0.450(6) 0.341(6) 0.583(2) 0.032(2) Uani 0.204(5) 1 d PD A 2
H5AA H 0.4642 0.3619 0.5206 0.038 Uiso 0.204(5) 1 calc PR A 2
C6A C 0.525(10) 0.228(6) 0.619(3) 0.037(2) Uani 0.204(5) 1 d PD A 2
H6AA H 0.5793 0.1627 0.5821 0.044 Uiso 0.204(5) 1 calc PR A 2
C7A C 0.518(6) 0.212(5) 0.709(3) 0.0297(19) Uani 0.204(5) 1 d PD A 2
H7AA H 0.5924 0.1532 0.7311 0.036 Uiso 0.204(5) 1 calc PR A 2
C8A C 0.405(4) 0.279(4) 0.767(2) 0.0295(17) Uani 0.204(5) 1 d PD A 2
H8AA H 0.3817 0.2490 0.8291 0.035 Uiso 0.204(5) 1 calc PR A 2
C11 C -0.1295(7) 0.3574(5) 0.7797(5) 0.0581(18) Uani 1 1 d . . .
H11A H -0.1872 0.2808 0.8157 0.087 Uiso 1 1 calc R A .
H11B H -0.0184 0.3377 0.7734 0.087 Uiso 1 1 calc R . .
H11C H -0.1486 0.3732 0.7206 0.087 Uiso 1 1 calc R . .
C12 C -0.1866(8) 0.4331(6) 0.9478(4) 0.0621(19) Uani 1 1 d . . .
H12A H -0.2367 0.4961 0.9899 0.093 Uiso 1 1 calc R A .
H12B H -0.0783 0.4138 0.9491 0.093 Uiso 1 1 calc R . .
H12C H -0.2409 0.3491 0.9646 0.093 Uiso 1 1 calc R . .
C13 C -0.4013(6) 0.5117(6) 0.8441(4) 0.0496(15) Uani 1 1 d . . .
H13A H -0.4181 0.5313 0.7845 0.074 Uiso 1 1 calc R A .
H13B H -0.4558 0.5818 0.8798 0.074 Uiso 1 1 calc R . .
H13C H -0.4412 0.4239 0.8730 0.074 Uiso 1 1 calc R . .
C21 C 0.1158(7) 1.0488(5) 0.7375(5) 0.069(2) Uani 1 1 d . . .
H21A H 0.0498 1.0637 0.7964 0.104 Uiso 1 1 calc R A .
H21B H 0.0621 1.0860 0.6920 0.104 Uiso 1 1 calc R . .
H21C H 0.2130 1.0935 0.7255 0.104 Uiso 1 1 calc R . .
C22 C 0.2915(6) 0.8315(6) 0.8045(4) 0.0495(15) Uani 1 1 d . . .
H22A H 0.3736 0.8956 0.7839 0.074 Uiso 1 1 calc R A .
H22B H 0.3375 0.7396 0.8008 0.074 Uiso 1 1 calc R . .
H22C H 0.2350 0.8398 0.8664 0.074 Uiso 1 1 calc R . .
C23 C 0.2979(7) 0.8760(7) 0.6250(4) 0.0561(17) Uani 1 1 d . . .
H23A H 0.3822 0.9322 0.6230 0.084 Uiso 1 1 calc R A .
H23B H 0.2461 0.9151 0.5791 0.084 Uiso 1 1 calc R . .
H23C H 0.3405 0.7849 0.6143 0.084 Uiso 1 1 calc R . .
C31 C -0.1011(8) 0.8709(9) 0.9747(5) 0.094(3) Uani 1 1 d . . .
H31A H -0.0105 0.9227 0.9427 0.141 Uiso 1 1 calc R A .
H31B H -0.0675 0.7862 1.0060 0.141 Uiso 1 1 calc R . .
H31C H -0.1720 0.9235 1.0180 0.141 Uiso 1 1 calc R . .
C32 C -0.2962(8) 0.9978(6) 0.8695(4) 0.069(2) Uani 1 1 d . . .
H32A H -0.3370 1.0404 0.9237 0.103 Uiso 1 1 calc R A .
H32B H -0.3818 0.9846 0.8451 0.103 Uiso 1 1 calc R . .
H32C H -0.2219 1.0558 0.8253 0.103 Uiso 1 1 calc R . .
C33 C -0.3718(8) 0.7653(7) 0.9774(4) 0.080(2) Uani 1 1 d . . .
H33A H -0.3429 0.6790 1.0090 0.120 Uiso 1 1 calc R A .
H33B H -0.4480 0.7513 0.9463 0.120 Uiso 1 1 calc R . .
H33C H -0.4168 0.8284 1.0202 0.120 Uiso 1 1 calc R . .
C41 C 0.0332(7) 0.7958(6) 0.5166(3) 0.0537(17) Uani 1 1 d . . .
H41A H -0.0084 0.7906 0.4662 0.081 Uiso 1 1 calc R A .
H41B H 0.1320 0.7426 0.5097 0.081 Uiso 1 1 calc R . .
H41C H 0.0497 0.8899 0.5184 0.081 Uiso 1 1 calc R . .
C42 C -0.2728(7) 0.8388(7) 0.6078(4) 0.0611(19) Uani 1 1 d . . .
H42A H -0.2865 0.8380 0.5485 0.092 Uiso 1 1 calc R A .
H42B H -0.2561 0.9308 0.6147 0.092 Uiso 1 1 calc R . .
H42C H -0.3658 0.8069 0.6533 0.092 Uiso 1 1 calc R . .
C43 C -0.1566(7) 0.5765(7) 0.5875(4) 0.0593(18) Uani 1 1 d . . .
H43A H -0.2544 0.5455 0.6284 0.089 Uiso 1 1 calc R A .
H43B H -0.0744 0.5056 0.5892 0.089 Uiso 1 1 calc R . .
H43C H -0.1684 0.5973 0.5268 0.089 Uiso 1 1 calc R . .

loop_
_atom_site_aniso_label
_atom_site_aniso_U_11
_atom_site_aniso_U_22
_atom_site_aniso_U_33
_atom_site_aniso_U_23
_atom_site_aniso_U_13
_atom_site_aniso_U_12
W 0.01926(9) 0.01970(9) 0.02380(10) -0.00437(7) -0.00545(7) 0.00020(6)
P1 0.0278(7) 0.0242(7) 0.0533(9) -0.0021(6) -0.0109(6) -0.0054(5)
P2 0.0231(6) 0.0259(6) 0.0350(7) -0.0036(5) -0.0060(5) -0.0043(5)
P3 0.0311(7) 0.0263(6) 0.0287(7) -0.0056(5) -0.0043(6) 0.0039(5)
P4 0.0269(7) 0.0479(8) 0.0306(7) -0.0122(6) -0.0110(6) 0.0088(6)
C1 0.026(8) 0.023(4) 0.028(3) -0.004(3) -0.009(2) 0.001(3)
C2 0.032(2) 0.029(3) 0.027(5) -0.006(4) -0.009(4) 0.007(2)
C3 0.017(4) 0.026(3) 0.034(3) -0.003(3) -0.004(3) -0.002(3)
C4 0.017(6) 0.030(7) 0.035(3) -0.014(3) -0.009(2) 0.006(3)
S1 0.0307(8) 0.0328(9) 0.0272(10) -0.0101(8) -0.0127(8) 0.0103(7)
C5 0.016(5) 0.044(3) 0.027(4) -0.010(3) -0.003(3) 0.008(4)
C6 0.027(3) 0.028(3) 0.038(6) -0.017(4) -0.011(4) 0.010(2)
C7 0.035(3) 0.041(5) 0.031(5) -0.014(5) -0.004(5) 0.009(3)
C8 0.029(6) 0.041(3) 0.028(3) -0.004(2) -0.013(3) 0.002(4)
C1A 0.026(8) 0.023(4) 0.028(3) -0.004(3) -0.009(2) 0.001(3)
C2A 0.0307(8) 0.0328(9) 0.0272(10) -0.0101(8) -0.0127(8) 0.0103(7)
C3A 0.017(6) 0.030(7) 0.035(3) -0.014(3) -0.009(2) 0.006(3)
C4A 0.017(4) 0.026(3) 0.034(3) -0.003(3) -0.004(3) -0.002(3)
S1A 0.032(2) 0.029(3) 0.027(5) -0.006(4) -0.009(4) 0.007(2)
C5A 0.029(6) 0.041(3) 0.028(3) -0.004(2) -0.013(3) 0.002(4)
C6A 0.035(3) 0.041(5) 0.031(5) -0.014(5) -0.004(5) 0.009(3)
C7A 0.027(3) 0.028(3) 0.038(6) -0.017(4) -0.011(4) 0.010(2)
C8A 0.016(5) 0.044(3) 0.027(4) -0.010(3) -0.003(3) 0.008(4)
C11 0.051(4) 0.027(3) 0.103(5) -0.021(3) -0.025(4) -0.002(3)
C12 0.065(4) 0.050(4) 0.067(4) 0.027(3) -0.024(4) -0.018(3)
C13 0.029(3) 0.043(3) 0.078(4) -0.007(3) -0.012(3) -0.018(3)
C21 0.039(4) 0.029(3) 0.134(7) -0.013(4) -0.012(4) -0.010(3)
C22 0.040(3) 0.059(4) 0.058(4) -0.009(3) -0.021(3) -0.013(3)
C23 0.043(4) 0.075(5) 0.046(4) -0.005(3) 0.001(3) -0.027(3)
C31 0.061(5) 0.160(8) 0.090(5) -0.101(6) -0.038(4) 0.045(5)
C32 0.086(5) 0.036(3) 0.062(4) 0.000(3) 0.002(4) 0.028(3)
C33 0.081(5) 0.078(5) 0.055(4) -0.020(4) 0.035(4) -0.022(4)
C41 0.046(4) 0.077(5) 0.030(3) -0.001(3) -0.007(3) 0.014(3)
C42 0.047(4) 0.098(5) 0.042(3) -0.016(3) -0.024(3) 0.027(4)
C43 0.047(4) 0.089(5) 0.055(4) -0.037(4) -0.019(3) -0.006(3)

loop_
_atom_type_symbol
_atom_type_description
_atom_type_scat_dispersion_real
_atom_type_scat_dispersion_imag
_atom_type_scat_source
C C 0.0033 0.0016 'International Tables Vol C Tables 4.2.6.8 and 6.1.1.4'
H H 0.0000 0.0000 'International Tables Vol C Tables 4.2.6.8 and 6.1.1.4'
P P 0.1023 0.0942 'International Tables Vol C Tables 4.2.6.8 and 6.1.1.4'
S S 0.1246 0.1234 'International Tables Vol C Tables 4.2.6.8 and 6.1.1.4'
W W -0.8490 6.8722 'International Tables Vol C Tables 4.2.6.8 and 6.1.1.4'

loop_
_geom_angle_atom_site_label_1
_geom_angle_atom_site_label_2
_geom_angle_atom_site_label_3
_geom_angle
H3 W H1 130(2)
H3 W H2 66(2)
H1 W H2 128(2)
H3 W C1A 136(10)
H1 W C1A 75(3)
H2 W C1A 133(8)
H3 W C1 137(3)
H1 W C1 73.2(17)
H2 W C1 133(2)
C1A W C1 2(8)
H3 W P3 72.1(16)
H1 W P3 69.4(16)
H2 W P3 73.8(16)
C1A W P3 144(2)
C1 W P3 142.5(7)
H3 W P2 133.8(16)
H1 W P2 78.8(16)
H2 W P2 67.6(17)
C1A W P2 81(10)
C1 W P2 80(3)
P3 W P2 92.48(4)
H3 W P1 71.8(16)
H1 W P1 79.9(16)
H2 W P1 138.1(17)
C1A W P1 80(10)
C1 W P1 80(3)
P3 W P1 93.50(5)
P2 W P1 154.16(4)
H3 W P4 64.9(16)
H1 W P4 159.3(16)
H2 W P4 68.7(16)
C1A W P4 85(3)
C1 W P4 86.3(7)
P3 W P4 131.13(4)
P2 W P4 100.80(5)
P1 W P4 94.06(5)
C13 P1 C11 99.3(3)
C13 P1 C12 101.7(3)
C11 P1 C12 98.0(3)
C13 P1 W 117.19(19)
C11 P1 W 119.9(2)
C12 P1 W 117.2(2)
C22 P2 C23 99.4(3)
C22 P2 C21 100.8(3)
C23 P2 C21 98.5(3)
C22 P2 W 116.42(19)
C23 P2 W 119.9(2)
C21 P2 W 118.1(2)
C31 P3 C32 102.1(4)
C31 P3 C33 97.8(4)
C32 P3 C33 94.6(3)
C31 P3 W 120.4(2)
C32 P3 W 116.0(2)
C33 P3 W 121.2(2)
C42 P4 C43 98.9(3)
C42 P4 C41 97.5(3)
C43 P4 C41 99.9(3)
C42 P4 W 112.05(19)
C43 P4 W 120.6(2)
C41 P4 W 123.1(2)
C2 C1 S1 107.3(7)
C2 C1 W 134.7(11)
S1 C1 W 117.6(5)
C1 C2 C3 117.7(8)
C8 C3 C4 117.6(7)
C8 C3 C2 131.0(8)
C4 C3 C2 111.2(7)
C5 C4 C3 121.9(8)
C5 C4 S1 129.1(7)
C3 C4 S1 109.0(6)
C1 S1 C4 94.7(5)
C4 C5 C6 119.1(8)
C5 C6 C7 120.2(8)
C8 C7 C6 120.5(9)
C7 C8 C3 120.5(7)
C2A C1A S1A 106.1(16)
C2A C1A W 128(2)
S1A C1A W 126.1(17)
C1A C2A C3A 119(3)
C8A C3A C4A 117(2)
C8A C3A C2A 133(2)
C4A C3A C2A 110(2)
C5A C4A C3A 122(2)
C5A C4A S1A 127(2)
C3A C4A S1A 108.4(19)
C1A S1A C4A 95.0(14)
C4A C5A C6A 119(2)
C5A C6A C7A 118(3)
C8A C7A C6A 121(3)
C7A C8A C3A 120(2)

loop_
_geom_bond_atom_site_label_1
_geom_bond_atom_site_label_2
_geom_bond_distance
W H3 1.672(10)
W H1 1.672(10)
W H2 1.673(10)
W C1A 2.20(2)
W C1 2.260(7)
W P3 2.4049(12)
W P2 2.4573(12)
W P1 2.4881(13)
W P4 2.5075(13)
P1 C13 1.829(5)
P1 C11 1.837(5)
P1 C12 1.839(6)
P2 C22 1.820(5)
P2 C23 1.826(5)
P2 C21 1.830(5)
P3 C31 1.805(6)
P3 C32 1.827(5)
P3 C33 1.829(6)
P4 C42 1.821(6)
P4 C43 1.835(6)
P4 C41 1.842(6)
C1 C2 1.373(15)
C1 S1 1.754(11)
C2 C3 1.432(12)
C3 C8 1.409(10)
C3 C4 1.414(9)
C4 C5 1.379(9)
C4 S1 1.762(8)
C5 C6 1.385(9)
C6 C7 1.402(8)
C7 C8 1.373(10)
C1A C2A 1.37(3)
C1A S1A 1.75(2)
C2A C3A 1.43(2)
C3A C8A 1.40(2)
C3A C4A 1.417(18)
C4A C5A 1.38(2)
C4A S1A 1.76(2)
C5A C6A 1.39(2)
C6A C7A 1.400(18)
C7A C8A 1.36(2)
